data_7044514
loop_
_publ_author_name
'Bertrand, Beno\^it'
'Romanov, Alexander S.'
'Brooks, Mark'
'Schmidt, Claudia'
'Ott, Ingo'
'O'Connell, Maria Anne'
'Bochmann, Manfred'

_publ_section_title
;
 Synthesis, Structure and Cytotoxicity of Cyclic (Alkyl)(Amino) Carbene
 and Acyclic Carbene Complexes of Group 11 metals
;
_journal_name_full 'Dalton Trans.'
_journal_paper_doi 10.1039/C7DT03189K
_journal_year 2017
_chemical_formula_moiety 'C14 H20 Au Cl N2 O2'
_chemical_formula_sum 'C14 H20 Au Cl N2 O2'
_chemical_formula_weight 480.74
_chemical_name_systematic
; 
 ? 
;
_space_group_IT_number 19
_symmetry_cell_setting orthorhombic
_symmetry_space_group_name_Hall 'P 2ac 2ab'
_symmetry_space_group_name_H-M 'P 21 21 21'
_atom_sites_solution_hydrogens geom
_atom_sites_solution_primary direct
_atom_sites_solution_secondary difmap
_audit_creation_method SHELXL-97
_audit_update_record
;
2017-08-10 deposited with the CCDC.
2017-10-23 downloaded from the CCDC.
;
_cell_angle_alpha 90.00
_cell_angle_beta 90.00
_cell_angle_gamma 90.00
_cell_formula_units_Z 4
_cell_length_a 10.5095(2)
_cell_length_b 12.0198(3)
_cell_length_c 13.0933(2)
_cell_measurement_reflns_used 15166
_cell_measurement_temperature 100(2)
_cell_measurement_theta_max 29.5520
_cell_measurement_theta_min 3.7370
_cell_volume 1653.97(6)
_computing_cell_refinement 'CrysAlisPro 1.171.39.9g (Rigaku OD, 2015)'
_computing_data_collection 'CrysAlisPro 1.171.39.9g (Rigaku OD, 2015)'
_computing_data_reduction 'CrysAlisPro 1.171.39.9g (Rigaku OD, 2015)'
_computing_molecular_graphics 'ORTEP (Johnson, 1976 and Farrugia, 1997)'
_computing_publication_material 'SHELXL-97 (Sheldrick, 2008) and WINGX (Farrugia, 1999)'
_computing_structure_refinement 'SHELXL-97 (Sheldrick, 2008)'
_computing_structure_solution 'SHELXS-97 (Sheldrick, 2008)'
_diffrn_ambient_temperature 100(2)
_diffrn_measured_fraction_theta_full 0.997
_diffrn_measured_fraction_theta_max 0.997
_diffrn_measurement_device_type 'XtaLAB AFC12 (RCD3): Kappa single'
_diffrn_measurement_method '\w scans'
_diffrn_radiation_monochromator graphite
_diffrn_radiation_source 'fine-focus sealed tube'
_diffrn_radiation_type MoK\a
_diffrn_radiation_wavelength 0.71075
_diffrn_reflns_av_R_equivalents 0.0654
_diffrn_reflns_av_sigmaI/netI 0.0371
_diffrn_reflns_limit_h_max 13
_diffrn_reflns_limit_h_min -13
_diffrn_reflns_limit_k_max 15
_diffrn_reflns_limit_k_min -15
_diffrn_reflns_limit_l_max 17
_diffrn_reflns_limit_l_min -17
_diffrn_reflns_number 27496
_diffrn_reflns_theta_full 27.48
_diffrn_reflns_theta_max 27.48
_diffrn_reflns_theta_min 3.67
_exptl_absorpt_coefficient_mu 9.058
_exptl_absorpt_correction_T_max 0.6601
_exptl_absorpt_correction_T_min 0.2645
_exptl_absorpt_correction_type multi-scan
_exptl_absorpt_process_details
;                                                                 
CrysAlisPro 1.171.39.12b (Rigaku Oxford Diffraction, 2015)        
Numerical absorption correction based on gaussian integration over
            a multifaceted crystal model              
Empirical absorption correction using spherical harmonics,        
 implemented in SCALE3 ABSPACK scaling algorithm.                 
;
_exptl_crystal_colour colourless
_exptl_crystal_density_diffrn 1.931
_exptl_crystal_density_meas ?
_exptl_crystal_density_method 'not measured'
_exptl_crystal_description needle
_exptl_crystal_F_000 920
_exptl_crystal_recrystallization_method 'Re-crystallisation from solvent: CH2Cl2, hexane'
_exptl_crystal_size_max 0.20
_exptl_crystal_size_mid 0.05
_exptl_crystal_size_min 0.05
_refine_diff_density_max 1.484
_refine_diff_density_min -1.226
_refine_diff_density_rms 0.125
_refine_ls_abs_structure_details 'Flack H D (1983), Acta Cryst. A39, 876-881'
_refine_ls_abs_structure_Flack -0.033(8)
_refine_ls_extinction_method none
_refine_ls_goodness_of_fit_ref 1.027
_refine_ls_hydrogen_treatment constr
_refine_ls_matrix_type full
_refine_ls_number_parameters 185
_refine_ls_number_reflns 3780
_refine_ls_number_restraints 0
_refine_ls_restrained_S_all 1.027
_refine_ls_R_factor_all 0.0275
_refine_ls_R_factor_gt 0.0256
_refine_ls_shift/su_max 0.002
_refine_ls_shift/su_mean 0.000
_refine_ls_structure_factor_coef Fsqd
_refine_ls_weighting_details 'calc w=1/[\s^2^(Fo^2^)+(0.0300P)^2^+0.1000P] where P=(Fo^2^+2Fc^2^)/3'
_refine_ls_weighting_scheme calc
_refine_ls_wR_factor_gt 0.0550
_refine_ls_wR_factor_ref 0.0557
_reflns_number_gt 3659
_reflns_number_total 3780
_reflns_threshold_expression 'I > 2\s(I)'
_cod_data_source_file c7dt03189k2.cif
_cod_data_source_block 10a
_cod_depositor_comments
;
The following automatic conversions were performed:

'_symmetry_cell_setting' value 'Orthorhombic' changed to
'orthorhombic' according to
/home/data/users/saulius/crontab/automatic-downloads/rss-feeds/RSC/lib/dictionaries/cif_core.dic
dictionary named 'cif_core.dic' version 2.4.2 from 2011-04-26.

'_exptl_crystal_density_meas' value 'not measured' was changed to '?'
- the value is perceived as not measured.

Automatic conversion script
Id: cif_fix_values 4973 2017-02-22 13:04:09Z antanas 
;
_cod_database_code 7044514

loop_
_symmetry_equiv_pos_as_xyz
'x, y, z'
'-x+1/2, -y, z+1/2'
'x+1/2, -y+1/2, -z'
'-x, y+1/2, -z+1/2'

loop_
_atom_site_label
_atom_site_type_symbol
_atom_site_fract_x
_atom_site_fract_y
_atom_site_fract_z
_atom_site_U_iso_or_equiv
_atom_site_adp_type
_atom_site_occupancy
_atom_site_symmetry_multiplicity
_atom_site_calc_flag
_atom_site_refinement_flags
Au1 Au 0.605704(17) 0.781524(15) 0.295967(13) 0.01838(6) Uani 1 1 d .
Cl1 Cl 0.77415(11) 0.89762(11) 0.26196(9) 0.0228(3) Uani 1 1 d .
O2 O 0.4759(3) 0.8091(3) 0.6510(2) 0.0215(8) Uani 1 1 d .
C1 C 0.4666(5) 0.6723(4) 0.3265(3) 0.0194(10) Uani 1 1 d .
N2 N 0.4006(4) 0.6728(3) 0.4142(3) 0.0209(9) Uani 1 1 d .
O1 O 0.5698(3) 0.6593(4) 0.5812(3) 0.0323(9) Uani 1 1 d .
C4 C 0.6806(5) 0.5285(4) 0.0602(4) 0.0233(11) Uani 1 1 d .
H4A H 0.7639 0.4985 0.0540 0.028 Uiso 1 1 calc R
N1 N 0.4407(4) 0.5921(4) 0.2602(3) 0.0215(9) Uani 1 1 d .
H1A H 0.3835 0.5419 0.2770 0.026 Uiso 1 1 calc R
C5 C 0.6165(6) 0.5651(4) -0.0258(4) 0.0267(11) Uani 1 1 d .
H5A H 0.6566 0.5600 -0.0907 0.032 Uiso 1 1 calc R
C3 C 0.6231(5) 0.5358(4) 0.1561(4) 0.0197(10) Uani 1 1 d .
C13 C 0.5437(5) 0.7915(5) 0.7464(3) 0.0245(11) Uani 1 1 d .
H13A H 0.6341 0.8131 0.7389 0.029 Uiso 1 1 calc R
H13B H 0.5400 0.7120 0.7662 0.029 Uiso 1 1 calc R
C11 C 0.4129(5) 0.7639(4) 0.4863(4) 0.0218(11) Uani 1 1 d .
H11A H 0.3273 0.7854 0.5108 0.026 Uiso 1 1 calc R
H11B H 0.4502 0.8290 0.4509 0.026 Uiso 1 1 calc R
C8 C 0.6897(6) 0.4901(5) 0.2496(4) 0.0283(12) Uani 1 1 d .
H8A H 0.7647 0.4475 0.2285 0.042 Uiso 1 1 calc R
H8B H 0.6314 0.4415 0.2872 0.042 Uiso 1 1 calc R
H8C H 0.7162 0.5518 0.2936 0.042 Uiso 1 1 calc R
C2 C 0.5015(5) 0.5831(4) 0.1620(3) 0.0172(10) Uani 1 1 d .
C12 C 0.4955(5) 0.7341(5) 0.5771(4) 0.0224(11) Uani 1 1 d .
C7 C 0.4370(5) 0.6203(4) 0.0754(4) 0.0210(11) Uani 1 1 d .
C14 C 0.4804(5) 0.8621(5) 0.8264(4) 0.0289(12) Uani 1 1 d .
H14A H 0.5248 0.8530 0.8917 0.043 Uiso 1 1 calc R
H14B H 0.3914 0.8390 0.8341 0.043 Uiso 1 1 calc R
H14C H 0.4835 0.9403 0.8056 0.043 Uiso 1 1 calc R
C6 C 0.4961(5) 0.6085(4) -0.0189(4) 0.0238(11) Uani 1 1 d .
H6A H 0.4527 0.6308 -0.0792 0.029 Uiso 1 1 calc R
C9 C 0.3072(5) 0.6708(5) 0.0843(4) 0.0276(12) Uani 1 1 d .
H9A H 0.2777 0.6942 0.0167 0.041 Uiso 1 1 calc R
H9B H 0.3108 0.7355 0.1298 0.041 Uiso 1 1 calc R
H9C H 0.2480 0.6156 0.1124 0.041 Uiso 1 1 calc R
C10 C 0.3157(6) 0.5811(5) 0.4436(4) 0.0275(12) Uani 1 1 d .
H10A H 0.3597 0.5100 0.4337 0.041 Uiso 1 1 calc R
H10B H 0.2391 0.5830 0.4010 0.041 Uiso 1 1 calc R
H10C H 0.2918 0.5891 0.5155 0.041 Uiso 1 1 calc R

loop_
_atom_site_aniso_label
_atom_site_aniso_U_11
_atom_site_aniso_U_22
_atom_site_aniso_U_33
_atom_site_aniso_U_23
_atom_site_aniso_U_13
_atom_site_aniso_U_12
Au1 0.02029(9) 0.02115(10) 0.01371(9) -0.00024(8) -0.00015(8) 0.00069(8)
Cl1 0.0212(6) 0.0248(7) 0.0223(6) 0.0016(5) 0.0016(5) -0.0012(5)
O2 0.0261(18) 0.023(2) 0.0153(16) -0.0044(14) -0.0046(14) -0.0008(15)
C1 0.022(2) 0.024(3) 0.013(2) 0.003(2) -0.0033(19) 0.002(2)
N2 0.029(2) 0.023(2) 0.0114(18) -0.0022(16) -0.0001(18) -0.007(2)
O1 0.029(2) 0.042(2) 0.0261(19) -0.0049(18) 0.0005(15) 0.0152(18)
C4 0.019(3) 0.024(3) 0.027(3) -0.005(2) 0.004(2) 0.002(2)
N1 0.020(2) 0.030(2) 0.0149(19) -0.0002(19) 0.0061(16) -0.0025(19)
C5 0.032(3) 0.028(3) 0.020(2) -0.002(2) 0.008(2) -0.002(3)
C3 0.020(3) 0.018(2) 0.021(2) 0.001(2) -0.001(2) -0.001(2)
C13 0.020(2) 0.039(3) 0.014(2) 0.000(2) -0.0042(19) 0.002(3)
C11 0.024(3) 0.027(3) 0.015(2) -0.003(2) 0.0006(19) 0.002(2)
C8 0.027(3) 0.034(3) 0.024(3) 0.001(2) -0.006(2) 0.003(3)
C2 0.021(2) 0.018(2) 0.012(2) -0.0002(19) 0.0043(19) 0.001(2)
C12 0.024(3) 0.029(3) 0.014(2) 0.001(2) 0.0017(19) 0.001(2)
C7 0.018(2) 0.025(3) 0.020(2) 0.006(2) 0.0007(19) 0.001(2)
C14 0.029(3) 0.037(3) 0.021(3) -0.009(2) 0.000(2) -0.004(3)
C6 0.028(3) 0.029(3) 0.015(2) 0.005(2) -0.001(2) 0.001(2)
C9 0.024(3) 0.035(3) 0.024(3) 0.000(2) -0.005(2) 0.009(3)
C10 0.034(3) 0.035(3) 0.013(2) -0.003(2) 0.008(2) -0.008(3)

loop_
_atom_type_symbol
_atom_type_description
_atom_type_scat_dispersion_real
_atom_type_scat_dispersion_imag
_atom_type_scat_source
C C 0.0033 0.0016 'International Tables Vol C Tables 4.2.6.8 and 6.1.1.4'
H H 0.0000 0.0000 'International Tables Vol C Tables 4.2.6.8 and 6.1.1.4'
Au Au -2.0133 8.8022 'International Tables Vol C Tables 4.2.6.8 and 6.1.1.4'
Cl Cl 0.1484 0.1585 'International Tables Vol C Tables 4.2.6.8 and 6.1.1.4'
N N 0.0061 0.0033 'International Tables Vol C Tables 4.2.6.8 and 6.1.1.4'
O O 0.0106 0.0060 'International Tables Vol C Tables 4.2.6.8 and 6.1.1.4'

loop_
_geom_angle_atom_site_label_1
_geom_angle_atom_site_label_2
_geom_angle_atom_site_label_3
_geom_angle
C1 Au1 Cl1 176.37(15)
C12 O2 C13 116.7(4)
N1 C1 N2 117.3(4)
N1 C1 Au1 119.7(3)
N2 C1 Au1 123.0(4)
C1 N2 C11 120.9(4)
C1 N2 C10 122.3(4)
C11 N2 C10 116.8(4)
C5 C4 C3 120.1(5)
C5 C4 H4A 120.0
C3 C4 H4A 120.0
C1 N1 C2 123.3(4)
C1 N1 H1A 118.4
C2 N1 H1A 118.4
C6 C5 C4 121.1(5)
C6 C5 H5A 119.5
C4 C5 H5A 119.5
C4 C3 C2 118.1(4)
C4 C3 C8 120.3(5)
C2 C3 C8 121.6(4)
O2 C13 C14 107.4(4)
O2 C13 H13A 110.2
C14 C13 H13A 110.2
O2 C13 H13B 110.2
C14 C13 H13B 110.2
H13A C13 H13B 108.5
N2 C11 C12 112.5(4)
N2 C11 H11A 109.1
C12 C11 H11A 109.1
N2 C11 H11B 109.1
C12 C11 H11B 109.1
H11A C11 H11B 107.8
C3 C8 H8A 109.5
C3 C8 H8B 109.5
H8A C8 H8B 109.5
C3 C8 H8C 109.5
H8A C8 H8C 109.5
H8B C8 H8C 109.5
C7 C2 C3 121.9(4)
C7 C2 N1 119.1(4)
C3 C2 N1 119.0(4)
O1 C12 O2 125.1(4)
O1 C12 C11 126.1(5)
O2 C12 C11 108.7(4)
C6 C7 C2 118.2(4)
C6 C7 C9 121.2(4)
C2 C7 C9 120.6(4)
C13 C14 H14A 109.5
C13 C14 H14B 109.5
H14A C14 H14B 109.5
C13 C14 H14C 109.5
H14A C14 H14C 109.5
H14B C14 H14C 109.5
C5 C6 C7 120.7(5)
C5 C6 H6A 119.7
C7 C6 H6A 119.7
C7 C9 H9A 109.5
C7 C9 H9B 109.5
H9A C9 H9B 109.5
C7 C9 H9C 109.5
H9A C9 H9C 109.5
H9B C9 H9C 109.5
N2 C10 H10A 109.5
N2 C10 H10B 109.5
H10A C10 H10B 109.5
N2 C10 H10C 109.5
H10A C10 H10C 109.5
H10B C10 H10C 109.5

loop_
_geom_bond_atom_site_label_1
_geom_bond_atom_site_label_2
_geom_bond_distance
Au1 C1 2.006(5)
Au1 Cl1 2.2977(12)
O2 C12 1.339(6)
O2 C13 1.453(5)
C1 N1 1.325(6)
C1 N2 1.342(6)
N2 C11 1.451(6)
N2 C10 1.469(7)
O1 C12 1.193(6)
C4 C5 1.385(7)
C4 C3 1.396(7)
C4 H4A 0.9500
N1 C2 1.440(6)
N1 H1A 0.8800
C5 C6 1.372(8)
C5 H5A 0.9500
C3 C2 1.401(7)
C3 C8 1.513(7)
C13 C14 1.503(7)
C13 H13A 0.9900
C13 H13B 0.9900
C11 C12 1.515(7)
C11 H11A 0.9900
C11 H11B 0.9900
C8 H8A 0.9800
C8 H8B 0.9800
C8 H8C 0.9800
C2 C7 1.395(7)
C7 C6 1.389(7)
C7 C9 1.498(7)
C14 H14A 0.9800
C14 H14B 0.9800
C14 H14C 0.9800
C6 H6A 0.9500
C9 H9A 0.9800
C9 H9B 0.9800
C9 H9C 0.9800
C10 H10A 0.9800
C10 H10B 0.9800
C10 H10C 0.9800

loop_
_geom_torsion_atom_site_label_1
_geom_torsion_atom_site_label_2
_geom_torsion_atom_site_label_3
_geom_torsion_atom_site_label_4
_geom_torsion
Cl1 Au1 C1 N1 -67(2)
Cl1 Au1 C1 N2 110(2)
N1 C1 N2 C11 -173.3(4)
Au1 C1 N2 C11 9.7(6)
N1 C1 N2 C10 8.2(7)
Au1 C1 N2 C10 -168.7(4)
N2 C1 N1 C2 178.3(4)
Au1 C1 N1 C2 -4.7(6)
C3 C4 C5 C6 -0.2(8)
C5 C4 C3 C2 -1.6(8)
C5 C4 C3 C8 176.6(5)
C12 O2 C13 C14 -163.5(4)
C1 N2 C11 C12 -103.0(5)
C10 N2 C11 C12 75.5(6)
C4 C3 C2 C7 1.4(8)
C8 C3 C2 C7 -176.8(5)
C4 C3 C2 N1 -179.6(4)
C8 C3 C2 N1 2.3(7)
C1 N1 C2 C7 -100.5(6)
C1 N1 C2 C3 80.5(6)
C13 O2 C12 O1 -5.3(7)
C13 O2 C12 C11 177.6(4)
N2 C11 C12 O1 18.8(7)
N2 C11 C12 O2 -164.2(4)
C3 C2 C7 C6 0.5(8)
N1 C2 C7 C6 -178.5(5)
C3 C2 C7 C9 -179.9(5)
N1 C2 C7 C9 1.0(7)
C4 C5 C6 C7 2.1(8)
C2 C7 C6 C5 -2.3(8)
C9 C7 C6 C5 178.1(5)
